data_2200394
loop_
_publ_author_name
'Ishida, Hiroyuki'
'Rahman, Bilkish'
'Kashino, Setsuo'

_publ_section_title
;
 Imidazolium 2-chloro-4-nitrobenzoate
;
_journal_issue 8
_journal_name_full 'Acta Crystallographica Section E'
_journal_page_first o744
_journal_page_last o745
_journal_paper_doi 10.1107/S1600536801011977
_journal_volume 57
_journal_year 2001
_chemical_formula_iupac 'C3 H5 N2 1+, C7 H3 Cl N O4 1-'
_chemical_formula_moiety 'C3 H5 N2 1+, C7 H3 Cl N O4 1-'
_chemical_formula_sum 'C10 H8 Cl N3 O4'
_chemical_formula_weight 269.64
_space_group_IT_number 4
_symmetry_cell_setting monoclinic
_symmetry_space_group_name_Hall 'P 2yb'
_symmetry_space_group_name_H-M 'P 1 21 1'
_cell_angle_alpha 90
_cell_angle_beta 98.998(17)
_cell_angle_gamma 90
_cell_formula_units_Z 2
_cell_length_a 9.078(2)
_cell_length_b 5.928(2)
_cell_length_c 10.7711(18)
_cell_measurement_reflns_used 25
_cell_measurement_temperature 298
_cell_measurement_theta_max 12.4
_cell_measurement_theta_min 11.9
_cell_volume 572.5(3)
_computing_cell_refinement 'MSC/AFC Diffractometer Control Software'
_computing_data_collection
;
MSC/AFC Diffractometer Control Software
(Molecular Structure Corporation, 1990)
;
_computing_data_reduction 'TEXSAN for Windows (MSC, 1997-1999)'
_computing_publication_material 'TEXSAN for Windows'
_computing_structure_refinement 'SHELXL97 (Sheldrick, 1997)'
_computing_structure_solution 'SIR92 (Altomare et al., 1994)'
_diffrn_ambient_temperature 298
_diffrn_measured_fraction_theta_full 1.0
_diffrn_measured_fraction_theta_max 1.0
_diffrn_measurement_device 'Rigaku AFC-5R'
_diffrn_measurement_method \w-2\q
_diffrn_radiation_monochromator graphite
_diffrn_radiation_source 'Rigaku rotating anode'
_diffrn_radiation_type 'Mo K\a'
_diffrn_radiation_wavelength .71073
_diffrn_reflns_av_R_equivalents .0141
_diffrn_reflns_av_sigmaI/netI .0309
_diffrn_reflns_limit_h_max 12
_diffrn_reflns_limit_h_min -4
_diffrn_reflns_limit_k_max 8
_diffrn_reflns_limit_k_min -3
_diffrn_reflns_limit_l_max 15
_diffrn_reflns_limit_l_min -15
_diffrn_reflns_number 3945
_diffrn_reflns_reduction_process 'Lp corrections applied'
_diffrn_reflns_theta_full 29.99
_diffrn_reflns_theta_max 29.99
_diffrn_reflns_theta_min 1.91
_diffrn_standards_decay_% -3.35
_diffrn_standards_interval_count 97
_diffrn_standards_number 3
_exptl_absorpt_coefficient_mu .344
_exptl_absorpt_correction_T_max .934
_exptl_absorpt_correction_T_min .874
_exptl_absorpt_correction_type '\y scans'
_exptl_absorpt_process_details '(North et al., 1968)'
_exptl_crystal_colour colorless
_exptl_crystal_density_diffrn 1.564
_exptl_crystal_density_meas ?
_exptl_crystal_description prismatic
_exptl_crystal_F_000 276.0
_exptl_crystal_size_max .40
_exptl_crystal_size_mid .30
_exptl_crystal_size_min .20
_refine_diff_density_max .192
_refine_diff_density_min -.229
_refine_ls_abs_structure_details 'Flack, 1983'
_refine_ls_abs_structure_Flack .02(6)
_refine_ls_extinction_coef .012(3)
_refine_ls_extinction_method SHELXL97
_refine_ls_goodness_of_fit_ref 1.04
_refine_ls_hydrogen_treatment refall
_refine_ls_matrix_type full
_refine_ls_number_parameters 186
_refine_ls_number_reflns 2652
_refine_ls_number_restraints 0
_refine_ls_restrained_S_all 1.04
_refine_ls_R_factor_all .050
_refine_ls_R_factor_gt .032
_refine_ls_shift/su_max .001
_refine_ls_shift/su_mean .001
_refine_ls_structure_factor_coef Fsqd
_refine_ls_weighting_details 'calc w = 1/[\s^2^(Fo^2^)+(0.0320P)^2^+0.0911P] where P = (Fo^2^+2Fc^2^)/3'
_refine_ls_weighting_scheme calc
_refine_ls_wR_factor_ref .076
_reflns_number_gt 2141
_reflns_number_total 2652
_reflns_threshold_expression I>2\s(I)
_cod_data_source_file bt6065.cif
_cod_data_source_block I
_cod_depositor_comments
;
The following automatic conversions were performed:

'_exptl_crystal_density_meas' value 'not measured' was changed to '?'
- the value is perceived as not measured.

Automatic conversion script
Id: cif_fix_values 3008 2015-01-20 13:52:24Z robertas 
;
_cod_original_cell_volume 572.5(2)
_cod_original_sg_symbol_H-M 'P 21'
_cod_original_formula_sum 'C10 H8 Cl N3 O4 '
_cod_database_code 2200394
_cod_database_fobs_code 2200394

loop_
_symmetry_equiv_pos_as_xyz
'  +x,  +y,  +z'
'  -x,1/2+y,  -z'

loop_
_atom_site_label
_atom_site_fract_x
_atom_site_fract_y
_atom_site_fract_z
_atom_site_U_iso_or_equiv
_atom_site_adp_type
_atom_site_calc_flag
_atom_site_refinement_flags
_atom_site_occupancy
_atom_site_disorder_assembly
_atom_site_disorder_group
_atom_site_type_symbol
Cl .45183(6) .0000 .29755(5) .04751(16) Uani d . 1 . . Cl
O1 .74535(15) .4499(4) .22182(14) .0495(5) Uani d . 1 . . O
O2 .62065(16) .4708(4) .38425(13) .0537(5) Uani d . 1 . . O
O3 .01305(18) .1510(4) -.06683(15) .0621(6) Uani d . 1 . . O
O4 .07838(19) .4224(4) -.17668(15) .0594(5) Uani d . 1 . . O
N1 .09824(19) .2993(4) -.08466(16) .0395(5) Uani d . 1 . . N
N2 1.02363(19) .4034(4) .34032(16) .0415(5) Uani d . 1 . . N
N3 1.2021(2) .2496(4) .46630(17) .0472(5) Uani d . 1 . . N
C1 .4868(2) .3989(4) .18143(16) .0277(4) Uani d . 1 . . C
C2 .3997(2) .2080(4) .18574(16) .0305(4) Uani d . 1 . . C
C3 .2705(2) .1727(4) .09930(18) .0323(4) Uani d . 1 . . C
C4 .2327(2) .3355(4) .00901(17) .0303(4) Uani d . 1 . . C
C5 .3142(2) .5281(4) .00019(17) .0331(5) Uani d . 1 . . C
C6 .4427(2) .5574(4) .08744(18) .0321(5) Uani d . 1 . . C
C7 .6310(2) .4420(4) .27148(17) .0334(5) Uani d . 1 . . C
C8 1.0628(3) .2256(5) .4102(2) .0456(6) Uani d . 1 . . C
C9 1.2542(2) .4500(5) .4300(2) .0510(7) Uani d . 1 . . C
C10 1.1424(2) .5479(5) .3511(2) .0473(6) Uani d . 1 . . C
H1 .218(2) .046(4) .1032(19) .038(6) Uiso d . 1 . . H
H2 .282(2) .639(4) -.063(2) .041(6) Uiso d . 1 . . H
H3 .502(2) .690(5) .083(2) .038(6) Uiso d . 1 . . H
H4 .924(3) .417(6) .286(3) .076(9) Uiso d . 1 . . H
H5 1.000(3) .103(4) .419(2) .047(7) Uiso d . 1 . . H
H6 1.259(3) .133(6) .526(3) .083(10) Uiso d . 1 . . H
H7 1.354(3) .509(5) .458(2) .061(7) Uiso d . 1 . . H
H8 1.142(3) .688(6) .304(2) .056(8) Uiso d . 1 . . H

loop_
_atom_site_aniso_label
_atom_site_aniso_U_11
_atom_site_aniso_U_22
_atom_site_aniso_U_33
_atom_site_aniso_U_12
_atom_site_aniso_U_13
_atom_site_aniso_U_23
Cl .0582(3) .0378(3) .0403(2) -.0027(3) -.0116(2) .0075(3)
O1 .0226(6) .0747(16) .0480(8) -.0026(8) -.0050(6) -.0020(9)
O2 .0458(8) .0766(15) .0350(6) -.0165(9) -.0053(6) -.0144(9)
O3 .0396(9) .0869(15) .0543(10) -.0306(10) -.0096(7) .0041(10)
O4 .0554(10) .0678(14) .0451(8) -.0080(10) -.0227(7) .0114(8)
N1 .0270(8) .0523(13) .0354(9) -.0035(8) -.0071(7) -.0043(8)
N2 .0296(9) .0551(13) .0360(8) .0028(9) -.0063(7) .0021(8)
N3 .0396(10) .0612(16) .0373(9) .0118(10) -.0054(8) .0080(9)
C1 .0223(8) .0315(11) .0282(8) -.0019(8) .0003(6) -.0072(8)
C2 .0303(9) .0316(11) .0279(8) .0012(9) -.0004(7) .0004(8)
C3 .0281(9) .0345(12) .0327(9) -.0081(9) .0000(7) -.0023(9)
C4 .0199(8) .0398(12) .0289(8) .0004(8) -.0031(7) -.0037(8)
C5 .0294(9) .0380(13) .0303(8) .0012(9) -.0007(7) .0025(9)
C6 .0288(9) .0327(13) .0340(9) -.0057(8) .0021(7) -.0004(8)
C7 .0276(9) .0335(13) .0352(9) -.0039(9) -.0073(7) -.0020(8)
C8 .0413(12) .0552(17) .0377(10) -.0010(12) -.0019(9) .0067(11)
C9 .0304(10) .075(2) .0437(10) -.0055(12) -.0066(8) .0092(12)
C10 .0387(12) .0556(19) .0434(11) -.0013(11) -.0065(9) .0089(11)

loop_
_atom_type_symbol
_atom_type_description
_atom_type_scat_dispersion_real
_atom_type_scat_dispersion_imag
_atom_type_scat_source
C C .0033 .0016 'International Tables Vol C Tables 4.2.6.8 and 6.1.1.4'
H H .0000 .0000 'International Tables Vol C Tables 4.2.6.8 and 6.1.1.4'
N N .0061 .0033 'International Tables Vol C Tables 4.2.6.8 and 6.1.1.4'
O O .0106 .0060 'International Tables Vol C Tables 4.2.6.8 and 6.1.1.4'
Cl Cl .1484 .1585 'International Tables Vol C Tables 4.2.6.8 and 6.1.1.4'

loop_
_geom_angle_atom_site_label_1
_geom_angle_atom_site_label_2
_geom_angle_atom_site_label_3
_geom_angle
_geom_angle_publ_flag
O3 N1 O4 123.23(17) ?
O3 N1 C4 118.70(18) ?
O4 N1 C4 118.07(19) ?
C8 N2 C10 108.37(19) yes
C8 N2 H4 123(2) ?
C10 N2 H4 128.9(19) ?
C8 N3 C9 108.3(2) yes
C8 N3 H6 124.6(18) ?
C9 N3 H6 127.0(17) ?
C2 C1 C6 118.37(16) ?
C2 C1 C7 123.59(18) ?
C6 C1 C7 118.01(18) ?
C1 C2 C3 121.66(18) ?
C1 C2 Cl 120.56(14) ?
C3 C2 Cl 117.75(17) ?
C4 C3 C2 117.24(19) ?
C4 C3 H1 123.2(14) ?
C2 C3 H1 119.6(14) ?
C5 C4 C3 123.74(17) ?
C5 C4 N1 118.14(18) ?
C3 C4 N1 118.11(18) ?
C4 C5 C6 117.50(19) ?
C4 C5 H2 120.8(14) ?
C6 C5 H2 121.7(14) ?
C5 C6 C1 121.5(2) ?
C5 C6 H3 119.4(14) ?
C1 C6 H3 119.2(14) ?
O1 C7 O2 127.68(17) ?
O1 C7 C1 115.17(16) ?
O2 C7 C1 117.12(17) ?
N2 C8 N3 109.3(2) yes
N2 C8 H5 124.6(15) ?
N3 C8 H5 126.1(15) ?
C10 C9 N3 107.2(2) yes
C10 C9 H7 127.9(17) ?
N3 C9 H7 124.9(17) ?
C9 C10 N2 106.8(2) yes
C9 C10 H8 129.6(16) ?
N2 C10 H8 123.5(15) ?

loop_
_geom_bond_atom_site_label_1
_geom_bond_atom_site_label_2
_geom_bond_site_symmetry_2
_geom_bond_distance
_geom_bond_publ_flag
Cl C2 . 1.737(2) yes
O1 C7 . 1.241(2) yes
O2 C7 . 1.245(2) yes
O3 N1 . 1.206(3) yes
O4 N1 . 1.221(2) yes
N1 C4 . 1.473(2) yes
N2 C8 . 1.311(3) yes
N2 C10 . 1.368(3) yes
N2 H4 . 1.00(3) ?
N3 C8 . 1.321(3) yes
N3 C9 . 1.358(4) yes
N3 H6 . 1.03(3) ?
C1 C2 . 1.385(3) yes
C1 C6 . 1.393(3) yes
C1 C7 . 1.524(2) yes
C2 C3 . 1.395(2) yes
C3 C4 . 1.375(3) yes
C3 H1 . .89(3) ?
C4 C5 . 1.372(3) yes
C5 C6 . 1.390(3) yes
C5 H2 . .96(2) ?
C6 H3 . .96(2) ?
C8 H5 . .94(3) ?
C9 C10 . 1.349(3) yes
C9 H7 . .97(3) ?
C10 H8 . .97(3) ?

loop_
_geom_contact_atom_site_label_1
_geom_contact_atom_site_label_2
_geom_contact_distance
_geom_contact_site_symmetry_2
_geom_contact_publ_flag
O1 N2 2.661(2) . no
O1 N1 3.024(3) 2_655 no
O1 O3 3.188(3) 2_655 no
O2 N3 2.665(3) 2_756 no
O3 N1 2.923(3) 2_545 no
O3 C4 3.049(3) 2_545 no
O3 O4 3.176(3) 2_545 no
O3 N2 3.261(3) 2_645 no

loop_
_geom_hbond_atom_site_label_D
_geom_hbond_atom_site_label_H
_geom_hbond_atom_site_label_A
_geom_hbond_site_symmetry_A
_geom_hbond_distance_DH
_geom_hbond_distance_HA
_geom_hbond_distance_DA
_geom_hbond_angle_DHA
_geom_hbond_publ_flag
N2 H4 O1 . 1.00(3) 1.67(3) 2.661(2) 169(3) yes
N3 H6 O2 2_746 1.03(3) 1.65(3) 2.665(3) 169(3) yes
C5 H2 O1 2_655 .96(2) 2.50(2) 3.444(3) 168.0(15) yes
C10 H8 O4 2_655 .97(3) 2.64(3) 3.361(3) 131(2) yes

loop_
_geom_torsion_atom_site_label_1
_geom_torsion_atom_site_label_2
_geom_torsion_atom_site_label_3
_geom_torsion_atom_site_label_4
_geom_torsion
C6 C1 C2 C3 -.3(3)
C7 C1 C2 C3 -178.3(2)
C6 C1 C2 Cl 177.95(15)
C7 C1 C2 Cl -.1(3)
C1 C2 C3 C4 .1(3)
Cl C2 C3 C4 -178.18(15)
C2 C3 C4 C5 -.2(3)
C2 C3 C4 N1 178.84(19)
O3 N1 C4 C5 -168.3(2)
O4 N1 C4 C5 11.4(3)
O3 N1 C4 C3 12.5(3)
O4 N1 C4 C3 -167.7(2)
C3 C4 C5 C6 .6(3)
N1 C4 C5 C6 -178.51(19)
C4 C5 C6 C1 -.8(3)
C2 C1 C6 C5 .6(3)
C7 C1 C6 C5 178.75(19)
C2 C1 C7 O1 116.0(2)
C6 C1 C7 O1 -62.1(3)
C2 C1 C7 O2 -65.9(3)
C6 C1 C7 O2 116.1(2)
C10 N2 C8 N3 .3(3)
C9 N3 C8 N2 -.5(3)
C8 N3 C9 C10 .5(3)
N3 C9 C10 N2 -.3(3)
C8 N2 C10 C9 .0(3)
